data_2207358
loop_
_publ_author_name
'Da-Quan Peng'
'Yun Liu'
'Zhi-Feng Lu'
'Jian-Hua Xu'

_publ_section_title
2-Methyl-2-(trimethylsilyloxy)-3,4-dihydro-2<i>H</i>,5<i>H</i>-pyrano[3,2-<i>c</i>][1]benzopyran-5-one
_journal_coeditor_code TK6268
_journal_issue 11
_journal_name_full 'Acta Crystallographica Section E'
_journal_page_first o3704
_journal_page_last o3705
_journal_paper_doi 10.1107/S1600536805032186
_journal_volume 61
_journal_year 2005
_chemical_formula_iupac 'C16 H20 O4 Si'
_chemical_formula_moiety 'C16 H20 O4 Si'
_chemical_formula_sum 'C16 H20 O4 Si'
_chemical_formula_weight 304.41
_chemical_melting_point 425.2
_chemical_name_systematic
;
2-Methyl-2-(trimethylsilyloxy)-3,4-dihydro-2H,5H-pyrano[3,2-c][1]benzopyran-
5-one
;
_space_group_IT_number 14
_symmetry_cell_setting monoclinic
_symmetry_space_group_name_Hall '-P 2ybc'
_symmetry_space_group_name_H-M 'P 1 21/c 1'
_atom_sites_solution_hydrogens geom
_atom_sites_solution_primary direct
_atom_sites_solution_secondary difmap
_cell_angle_alpha 90
_cell_angle_beta 105.09(3)
_cell_angle_gamma 90
_cell_formula_units_Z 4
_cell_length_a 11.960(2)
_cell_length_b 10.456(2)
_cell_length_c 13.039(3)
_cell_measurement_reflns_used 25
_cell_measurement_temperature 288(2)
_cell_measurement_theta_max 13
_cell_measurement_theta_min 10
_cell_volume 1574.4(6)
_computing_cell_refinement 'CAD-4 Software'
_computing_data_collection 'CAD-4 Software (Enraf--Nonius, 1989)'
_computing_data_reduction 'XCAD4 (Harms & Wocadlo, 1995)'
_computing_molecular_graphics SHELXTL
_computing_publication_material 'SHELXTL and PLATON (Spek, 2003)'
_computing_structure_refinement SHELXTL
_computing_structure_solution 'SHELXTL (Sheldrick, 1997)'
_diffrn_ambient_temperature 288(2)
_diffrn_measured_fraction_theta_full 1.000
_diffrn_measured_fraction_theta_max 1.000
_diffrn_measurement_device_type 'Enraf--Nonius CAD-4'
_diffrn_measurement_method \w/2\q
_diffrn_radiation_monochromator graphite
_diffrn_radiation_source 'fine-focus sealed tube'
_diffrn_radiation_type MoK\a
_diffrn_radiation_wavelength 0.71073
_diffrn_reflns_av_R_equivalents 0.028
_diffrn_reflns_av_sigmaI/netI 0.060
_diffrn_reflns_limit_h_max 14
_diffrn_reflns_limit_h_min 0
_diffrn_reflns_limit_k_max 12
_diffrn_reflns_limit_k_min 0
_diffrn_reflns_limit_l_max 15
_diffrn_reflns_limit_l_min -15
_diffrn_reflns_number 3075
_diffrn_reflns_theta_full 25.5
_diffrn_reflns_theta_max 25.5
_diffrn_reflns_theta_min 1.8
_diffrn_standards_decay_% 0
_diffrn_standards_interval_count 200
_diffrn_standards_interval_time 120
_diffrn_standards_number 3
_exptl_absorpt_coefficient_mu 0.162
_exptl_absorpt_correction_T_max 0.956
_exptl_absorpt_correction_T_min 0.922
_exptl_absorpt_correction_type psi-scan
_exptl_absorpt_process_details '(XCAD4; Harms & Wocadlo, 1995)'
_exptl_crystal_colour colourless
_exptl_crystal_density_diffrn 1.284
_exptl_crystal_density_method 'not measured'
_exptl_crystal_description block
_exptl_crystal_F_000 648
_exptl_crystal_size_max 0.40
_exptl_crystal_size_mid 0.31
_exptl_crystal_size_min 0.28
_refine_diff_density_max 0.29
_refine_diff_density_min -0.25
_refine_ls_extinction_method none
_refine_ls_goodness_of_fit_ref 1.00
_refine_ls_hydrogen_treatment constr
_refine_ls_matrix_type full
_refine_ls_number_parameters 190
_refine_ls_number_reflns 2930
_refine_ls_number_restraints 0
_refine_ls_restrained_S_all 1.00
_refine_ls_R_factor_all 0.098
_refine_ls_R_factor_gt 0.053
_refine_ls_shift/su_max 0.000
_refine_ls_shift/su_mean 0.000
_refine_ls_structure_factor_coef Fsqd
_refine_ls_weighting_details 'calc w = 1/[\s^2^(Fo^2^)+(0.055P)^2^+1.48P] where P=(Fo^2^+2Fc^2^)/3'
_refine_ls_weighting_scheme calc
_refine_ls_wR_factor_gt 0.139
_refine_ls_wR_factor_ref 0.152
_reflns_number_gt 1878
_reflns_number_total 2930
_reflns_threshold_expression I>2\s(I)
_cod_data_source_file tk6268.cif
_cod_data_source_block I
_cod_original_sg_symbol_H-M 'P 21/c'
_cod_database_code 2207358
_cod_database_fobs_code 2207358

loop_
_symmetry_equiv_pos_as_xyz
'x, y, z'
'-x, y+1/2, -z+1/2'
'-x, -y, -z'
'x, -y-1/2, z-1/2'

loop_
_atom_site_label
_atom_site_fract_x
_atom_site_fract_y
_atom_site_fract_z
_atom_site_U_iso_or_equiv
_atom_site_adp_type
_atom_site_calc_flag
_atom_site_refinement_flags
_atom_site_occupancy
_atom_site_type_symbol
Si1 0.99023(8) 0.25482(9) 0.80234(8) 0.0418(3) Uani d . 1 Si
O1 1.12400(18) 0.2964(2) 0.80622(17) 0.0409(6) Uani d . 1 O
O2 1.25967(18) 0.1936(2) 0.94009(16) 0.0392(5) Uani d . 1 O
O3 1.4455(2) 0.0500(2) 0.6821(2) 0.0558(7) Uani d . 1 O
O4 1.41823(19) -0.0834(2) 0.80345(18) 0.0445(6) Uani d . 1 O
C1 0.9253(4) 0.2283(4) 0.6587(3) 0.0720(13) Uani d . 1 C
H1A 0.9663 0.1611 0.6340 0.108 Uiso calc R 1 H
H1B 0.9305 0.3056 0.6204 0.108 Uiso calc R 1 H
H1C 0.8455 0.2046 0.6473 0.108 Uiso calc R 1 H
C2 0.9878(4) 0.1083(4) 0.8812(4) 0.0783(14) Uani d . 1 C
H2A 1.0214 0.1261 0.9550 0.118 Uiso calc R 1 H
H2B 1.0315 0.0423 0.8581 0.118 Uiso calc R 1 H
H2C 0.9092 0.0804 0.8712 0.118 Uiso calc R 1 H
C3 0.9099(3) 0.3860(4) 0.8480(3) 0.0605(11) Uani d . 1 C
H3A 0.9421 0.4002 0.9226 0.091 Uiso calc R 1 H
H3B 0.8298 0.3628 0.8352 0.091 Uiso calc R 1 H
H3C 0.9163 0.4629 0.8096 0.091 Uiso calc R 1 H
C4 1.2246(3) 0.3160(3) 0.8869(2) 0.0379(8) Uani d . 1 C
C5 1.2061(3) 0.4012(3) 0.9747(3) 0.0544(10) Uani d . 1 C
H5A 1.1458 0.3661 1.0025 0.082 Uiso calc R 1 H
H5B 1.1842 0.4852 0.9470 0.082 Uiso calc R 1 H
H5C 1.2765 0.4063 1.0304 0.082 Uiso calc R 1 H
C6 1.3175(3) 0.3626(3) 0.8370(3) 0.0455(9) Uani d . 1 C
H6A 1.3887 0.3761 0.8918 0.055 Uiso calc R 1 H
H6B 1.2942 0.4437 0.8017 0.055 Uiso calc R 1 H
C7 1.3385(3) 0.2661(3) 0.7568(3) 0.0467(9) Uani d . 1 C
H7A 1.2740 0.2671 0.6938 0.056 Uiso calc R 1 H
H7B 1.4082 0.2888 0.7361 0.056 Uiso calc R 1 H
C8 1.3515(3) 0.1357(3) 0.8048(2) 0.0361(7) Uani d . 1 C
C9 1.4074(3) 0.0370(3) 0.7593(3) 0.0400(8) Uani d . 1 C
C10 1.3147(2) 0.1090(3) 0.8924(2) 0.0326(7) Uani d . 1 C
C11 1.3358(2) -0.0145(3) 0.9437(2) 0.0332(7) Uani d . 1 C
C12 1.3868(3) -0.1077(3) 0.8960(3) 0.0376(8) Uani d . 1 C
C13 1.4101(3) -0.2298(3) 0.9389(3) 0.0498(9) Uani d . 1 C
H13 1.4438 -0.2916 0.9051 0.060 Uiso calc R 1 H
C14 1.3820(3) -0.2568(3) 1.0320(3) 0.0502(9) Uani d . 1 C
H14 1.3961 -0.3380 1.0616 0.060 Uiso calc R 1 H
C15 1.3326(3) -0.1636(4) 1.0826(3) 0.0497(9) Uani d . 1 C
H15 1.3155 -0.1824 1.1466 0.060 Uiso calc R 1 H
C16 1.3091(3) -0.0451(3) 1.0390(3) 0.0430(8) Uani d . 1 C
H16 1.2751 0.0161 1.0730 0.052 Uiso calc R 1 H

loop_
_atom_site_aniso_label
_atom_site_aniso_U_11
_atom_site_aniso_U_22
_atom_site_aniso_U_33
_atom_site_aniso_U_12
_atom_site_aniso_U_13
_atom_site_aniso_U_23
Si1 0.0387(5) 0.0348(5) 0.0526(6) 0.0010(4) 0.0130(4) -0.0005(4)
O1 0.0357(12) 0.0465(13) 0.0393(13) 0.0015(10) 0.0079(10) -0.0004(11)
O2 0.0471(13) 0.0326(12) 0.0394(12) 0.0104(10) 0.0139(10) 0.0014(10)
O3 0.0611(16) 0.0610(17) 0.0525(16) 0.0071(13) 0.0276(13) 0.0008(13)
O4 0.0497(14) 0.0365(13) 0.0499(14) 0.0086(11) 0.0177(11) -0.0038(11)
C1 0.058(3) 0.066(3) 0.077(3) 0.002(2) -0.010(2) -0.021(2)
C2 0.080(3) 0.060(3) 0.105(4) 0.001(2) 0.043(3) 0.031(3)
C3 0.052(2) 0.055(2) 0.078(3) 0.0100(19) 0.023(2) -0.004(2)
C4 0.0397(18) 0.0310(17) 0.0375(18) 0.0055(14) 0.0001(14) -0.0003(14)
C5 0.065(2) 0.041(2) 0.049(2) 0.0146(18) 0.0015(18) -0.0108(17)
C6 0.0373(18) 0.0320(18) 0.063(2) -0.0013(15) 0.0056(16) 0.0037(17)
C7 0.0442(19) 0.044(2) 0.058(2) 0.0017(16) 0.0240(17) 0.0118(17)
C8 0.0335(16) 0.0324(17) 0.0411(18) 0.0011(14) 0.0075(14) 0.0026(14)
C9 0.0359(18) 0.044(2) 0.0376(19) 0.0017(15) 0.0057(15) -0.0001(15)
C10 0.0293(16) 0.0292(16) 0.0378(17) -0.0007(13) 0.0059(13) -0.0051(13)
C11 0.0285(15) 0.0317(16) 0.0356(17) -0.0004(13) 0.0017(13) 0.0004(13)
C12 0.0313(17) 0.0350(18) 0.0438(19) 0.0035(14) 0.0047(14) 0.0014(15)
C13 0.0390(19) 0.0350(19) 0.072(3) 0.0043(15) 0.0084(18) 0.0000(18)
C14 0.045(2) 0.0366(19) 0.062(2) 0.0009(17) 0.0018(18) 0.0166(18)
C15 0.043(2) 0.055(2) 0.049(2) -0.0020(17) 0.0090(16) 0.0180(18)
C16 0.0405(18) 0.0424(19) 0.046(2) 0.0025(16) 0.0113(15) 0.0050(16)

loop_
_atom_type_symbol
_atom_type_description
_atom_type_scat_dispersion_real
_atom_type_scat_dispersion_imag
_atom_type_scat_source
C C 0.0033 0.0016 'International Tables Vol C Tables 4.2.6.8 and 6.1.1.4'
H H 0.0000 0.0000 'International Tables Vol C Tables 4.2.6.8 and 6.1.1.4'
O O 0.0106 0.0060 'International Tables Vol C Tables 4.2.6.8 and 6.1.1.4'
Si Si 0.0817 0.0704 'International Tables Vol C Tables 4.2.6.8 and 6.1.1.4'

loop_
_geom_angle_atom_site_label_1
_geom_angle_atom_site_label_2
_geom_angle_atom_site_label_3
_geom_angle
_geom_angle_publ_flag
O1 Si1 C2 110.94(17) ?
O1 Si1 C1 102.64(17) ?
C2 Si1 C1 112.0(2) ?
O1 Si1 C3 111.99(15) ?
C2 Si1 C3 110.5(2) ?
C1 Si1 C3 108.56(19) ?
C4 O1 Si1 134.8(2) yes
C10 O2 C4 118.0(2) ?
C12 O4 C9 121.2(2) ?
Si1 C1 H1A 109.5 ?
Si1 C1 H1B 109.5 ?
H1A C1 H1B 109.5 ?
Si1 C1 H1C 109.5 ?
H1A C1 H1C 109.5 ?
H1B C1 H1C 109.5 ?
Si1 C2 H2A 109.5 ?
Si1 C2 H2B 109.5 ?
H2A C2 H2B 109.5 ?
Si1 C2 H2C 109.5 ?
H2A C2 H2C 109.5 ?
H2B C2 H2C 109.5 ?
Si1 C3 H3A 109.5 ?
Si1 C3 H3B 109.5 ?
H3A C3 H3B 109.5 ?
Si1 C3 H3C 109.5 ?
H3A C3 H3C 109.5 ?
H3B C3 H3C 109.5 ?
O1 C4 O2 108.3(2) ?
O1 C4 C6 108.1(3) ?
O2 C4 C6 109.5(2) ?
O1 C4 C5 113.0(3) yes
O2 C4 C5 103.7(2) ?
C6 C4 C5 114.0(3) ?
C4 C5 H5A 109.5 ?
C4 C5 H5B 109.5 ?
H5A C5 H5B 109.5 ?
C4 C5 H5C 109.5 ?
H5A C5 H5C 109.5 ?
H5B C5 H5C 109.5 ?
C4 C6 C7 110.8(3) ?
C4 C6 H6A 109.5 ?
C7 C6 H6A 109.5 ?
C4 C6 H6B 109.5 ?
C7 C6 H6B 109.5 ?
H6A C6 H6B 108.1 ?
C8 C7 C6 109.6(3) ?
C8 C7 H7A 109.7 ?
C6 C7 H7A 109.7 ?
C8 C7 H7B 109.7 ?
C6 C7 H7B 109.7 ?
H7A C7 H7B 108.2 ?
C10 C8 C9 119.2(3) ?
C10 C8 C7 121.4(3) ?
C9 C8 C7 119.4(3) ?
O3 C9 O4 115.7(3) ?
O3 C9 C8 125.2(3) ?
O4 C9 C8 119.1(3) ?
O2 C10 C8 124.0(3) ?
O2 C10 C11 114.8(3) ?
C8 C10 C11 121.2(3) ?
C12 C11 C16 118.0(3) ?
C12 C11 C10 117.8(3) ?
C16 C11 C10 124.2(3) ?
O4 C12 C11 121.2(3) ?
O4 C12 C13 116.7(3) ?
C11 C12 C13 122.1(3) ?
C14 C13 C12 118.3(3) ?
C14 C13 H13 120.8 ?
C12 C13 H13 120.8 ?
C13 C14 C15 120.6(3) ?
C13 C14 H14 119.7 ?
C15 C14 H14 119.7 ?
C16 C15 C14 120.3(3) ?
C16 C15 H15 119.8 ?
C14 C15 H15 119.8 ?
C15 C16 C11 120.6(3) ?
C15 C16 H16 119.7 ?
C11 C16 H16 119.7 ?

loop_
_geom_bond_atom_site_label_1
_geom_bond_atom_site_label_2
_geom_bond_distance
_geom_bond_publ_flag
Si1 O1 1.646(2) ?
Si1 C2 1.849(4) ?
Si1 C1 1.852(4) ?
Si1 C3 1.859(4) ?
O1 C4 1.391(4) yes
O2 C10 1.348(3) ?
O2 C4 1.464(4) yes
O3 C9 1.215(4) yes
O4 C12 1.377(4) ?
O4 C9 1.377(4) ?
C1 H1A 0.9600 ?
C1 H1B 0.9600 ?
C1 H1C 0.9600 ?
C2 H2A 0.9600 ?
C2 H2B 0.9600 ?
C2 H2C 0.9600 ?
C3 H3A 0.9600 ?
C3 H3B 0.9600 ?
C3 H3C 0.9600 ?
C4 C6 1.507(5) yes
C4 C5 1.512(4) ?
C5 H5A 0.9600 ?
C5 H5B 0.9600 ?
C5 H5C 0.9600 ?
C6 C7 1.519(5) yes
C6 H6A 0.9700 ?
C6 H6B 0.9700 ?
C7 C8 1.492(4) ?
C7 H7A 0.9700 ?
C7 H7B 0.9700 ?
C8 C10 1.355(4) ?
C8 C9 1.439(4) ?
C10 C11 1.446(4) ?
C11 C12 1.380(4) ?
C11 C16 1.399(4) ?
C12 C13 1.393(4) ?
C13 C14 1.370(5) ?
C13 H13 0.9300 ?
C14 C15 1.393(5) ?
C14 H14 0.9300 ?
C15 C16 1.362(5) ?
C15 H15 0.9300 ?
C16 H16 0.9300 ?

loop_
_geom_hbond_atom_site_label_D
_geom_hbond_atom_site_label_H
_geom_hbond_atom_site_label_A
_geom_hbond_site_symmetry_A
_geom_hbond_distance_DH
_geom_hbond_distance_HA
_geom_hbond_distance_DA
_geom_hbond_angle_DHA
_geom_hbond_publ_flag
C5 H5C O3 4_566 0.96 2.47 3.426(5) 171 yes
C13 H13 O3 2_846 0.93 2.56 3.492(4) 175 yes

loop_
_geom_torsion_atom_site_label_1
_geom_torsion_atom_site_label_2
_geom_torsion_atom_site_label_3
_geom_torsion_atom_site_label_4
_geom_torsion
C2 Si1 O1 C4 -51.3(3)
C1 Si1 O1 C4 -171.1(3)
C3 Si1 O1 C4 72.6(3)
Si1 O1 C4 O2 65.3(3)
Si1 O1 C4 C6 -176.1(2)
Si1 O1 C4 C5 -48.9(4)
C10 O2 C4 O1 78.8(3)
C10 O2 C4 C6 -38.9(3)
C10 O2 C4 C5 -160.9(3)
O1 C4 C6 C7 -58.7(3)
O2 C4 C6 C7 59.2(3)
C5 C4 C6 C7 174.8(3)
C4 C6 C7 C8 -48.1(4)
C6 C7 C8 C10 17.7(4)
C6 C7 C8 C9 -160.3(3)
C12 O4 C9 O3 174.8(3)
C12 O4 C9 C8 -6.4(4)
C10 C8 C9 O3 -178.8(3)
C7 C8 C9 O3 -0.8(5)
C10 C8 C9 O4 2.5(5)
C7 C8 C9 O4 -179.5(3)
C4 O2 C10 C8 8.0(4)
C4 O2 C10 C11 -173.8(2)
C9 C8 C10 O2 -178.8(3)
C7 C8 C10 O2 3.2(5)
C9 C8 C10 C11 3.1(4)
C7 C8 C10 C11 -174.9(3)
O2 C10 C11 C12 176.9(3)
C8 C10 C11 C12 -4.8(4)
O2 C10 C11 C16 -3.9(4)
C8 C10 C11 C16 174.4(3)
C9 O4 C12 C11 4.6(4)
C9 O4 C12 C13 -174.8(3)
C16 C11 C12 O4 -178.3(3)
C10 C11 C12 O4 1.0(4)
C16 C11 C12 C13 1.1(5)
C10 C11 C12 C13 -179.7(3)
O4 C12 C13 C14 178.8(3)
C11 C12 C13 C14 -0.6(5)
C12 C13 C14 C15 -0.7(5)
C13 C14 C15 C16 1.4(5)
C14 C15 C16 C11 -0.9(5)
C12 C11 C16 C15 -0.3(5)
C10 C11 C16 C15 -179.5(3)
